data_4029374
loop_
_publ_author_name
'Li, Junbo'
'Li, Peizhou'
'Wu, Jiansheng'
'Gao, Junkuo'
'Xiong, Wei-Wei'
'Zhang, Guodong'
'Zhao, Yanli'
'Zhang, Qichun'

_publ_section_title
;
 [4 + 2] Cycloaddition Reaction To Approach Diazatwistpentacenes:
 Synthesis, Structures, Physical Properties, and Self-assembly.
;
_journal_issue 10
_journal_name_full 'The Journal of organic chemistry'
_journal_page_first 4438
_journal_page_last 4445
_journal_paper_doi 10.1021/jo500400d
_journal_volume 79
_journal_year 2014
_chemical_formula_moiety 'C51 H32 Cl2 N2'
_chemical_formula_sum 'C51 H32 Cl2 N2'
_chemical_formula_weight 743.67
_space_group_IT_number 2
_space_group_name_Hall '-P 1'
_symmetry_cell_setting triclinic
_symmetry_space_group_name_Hall '-P 1'
_symmetry_space_group_name_H-M 'P -1'
_atom_sites_solution_hydrogens geom
_atom_sites_solution_primary direct
_atom_sites_solution_secondary difmap
_audit_creation_method SHELXL-97
_cell_angle_alpha 85.393(3)
_cell_angle_beta 89.268(3)
_cell_angle_gamma 73.761(3)
_cell_formula_units_Z 2
_cell_length_a 10.9885(4)
_cell_length_b 11.6518(4)
_cell_length_c 15.3264(6)
_cell_measurement_reflns_used 6058
_cell_measurement_temperature 293(2)
_cell_measurement_theta_max 72.7450
_cell_measurement_theta_min 4.7000
_cell_volume 1877.85(12)
_computing_cell_refinement 'CrysAlisPro, Agilent Technologies,Version 1.171.36.21 (release 14-08-2012 CrysAlis171 .NET)'
_computing_data_collection 'CrysAlisPro, Agilent Technologies,Version 1.171.36.21 (release 14-08-2012 CrysAlis171 .NET)'
_computing_data_reduction 'CrysAlisPro, Agilent Technologies,Version 1.171.36.21 (release 14-08-2012 CrysAlis171 .NET)'
_computing_molecular_graphics 'DIAMOND. Version 3.0. Crystal Impact'
_computing_publication_material 'Windows Word 2003'
_computing_structure_refinement 'SHELXL-97 (Sheldrick, 1997)'
_computing_structure_solution 'SHELXS-97 (Sheldrick, 1990)'
_diffrn_ambient_temperature 293(2)
_diffrn_detector_area_resol_mean 10.6613
_diffrn_measured_fraction_theta_full 0.989
_diffrn_measured_fraction_theta_max 0.989
_diffrn_measurement_device_type 'SuperNova, Dual, Cu at zero, Atlas'
_diffrn_measurement_method '\w scans'
_diffrn_radiation_monochromator graphite
_diffrn_radiation_source 'fine-focus sealed tube'
_diffrn_radiation_type CuK\a
_diffrn_radiation_wavelength 1.54178
_diffrn_reflns_av_R_equivalents 0.0396
_diffrn_reflns_av_sigmaI/netI 0.0389
_diffrn_reflns_limit_h_max 12
_diffrn_reflns_limit_h_min -13
_diffrn_reflns_limit_k_max 9
_diffrn_reflns_limit_k_min -13
_diffrn_reflns_limit_l_max 17
_diffrn_reflns_limit_l_min -18
_diffrn_reflns_number 12575
_diffrn_reflns_theta_full 70.00
_diffrn_reflns_theta_max 70.00
_diffrn_reflns_theta_min 3.96
_exptl_absorpt_coefficient_mu 1.856
_exptl_absorpt_correction_T_max 1.00000
_exptl_absorpt_correction_T_min 0.52233
_exptl_absorpt_correction_type multi-scan
_exptl_absorpt_process_details 'CrysAlisPro, Agilent Technologies'
_exptl_crystal_colour orange
_exptl_crystal_density_diffrn 1.312
_exptl_crystal_density_method 'not measured'
_exptl_crystal_description flake
_exptl_crystal_F_000 768
_exptl_crystal_size_max 0.25
_exptl_crystal_size_mid 0.20
_exptl_crystal_size_min 0.11
_refine_diff_density_max 0.754
_refine_diff_density_min -0.804
_refine_diff_density_rms 0.068
_refine_ls_extinction_coef 0.0034(10)
_refine_ls_extinction_expression Fc^*^=kFc[1+0.001xFc^2^\l^3^/sin(2\q)]^-1/4^
_refine_ls_extinction_method SHELXL
_refine_ls_goodness_of_fit_ref 1.037
_refine_ls_hydrogen_treatment mixed
_refine_ls_matrix_type full
_refine_ls_number_parameters 613
_refine_ls_number_reflns 7058
_refine_ls_number_restraints 0
_refine_ls_restrained_S_all 1.037
_refine_ls_R_factor_all 0.0912
_refine_ls_R_factor_gt 0.0798
_refine_ls_shift/su_max 0.000
_refine_ls_shift/su_mean 0.000
_refine_ls_structure_factor_coef Fsqd
_refine_ls_weighting_details 'calc w=1/[\s^2^(Fo^2^)+(0.1698P)^2^+0.6404P] where P=(Fo^2^+2Fc^2^)/3'
_refine_ls_weighting_scheme calc
_refine_ls_wR_factor_gt 0.2375
_refine_ls_wR_factor_ref 0.2585
_reflns_number_gt 5641
_reflns_number_total 7058
_reflns_threshold_expression >2sigma(I)
_cod_data_source_file jo500400d_si_001.cif
_cod_data_source_block x
_cod_depositor_comments
;
 Marking attached hydrogen atoms.

 Antanas Vaitkus,
 2018-01-29

 Adding full bibliography for 4029372--4029374.cif.
;
_cod_original_cell_volume 1877.86(12)
_cod_database_code 4029374

loop_
_symmetry_equiv_pos_as_xyz
'x, y, z'
'-x, -y, -z'

loop_
_atom_site_label
_atom_site_type_symbol
_atom_site_fract_x
_atom_site_fract_y
_atom_site_fract_z
_atom_site_U_iso_or_equiv
_atom_site_adp_type
_atom_site_occupancy
_atom_site_symmetry_multiplicity
_atom_site_calc_flag
_atom_site_refinement_flags
_atom_site_attached_hydrogens
C1 C 1.4128(4) 0.8814(5) 0.5591(2) 0.0850(13) Uani 1 1 d . 0
C2 C 1.4050(3) 0.7655(5) 0.5778(2) 0.0787(11) Uani 1 1 d . 0
C3 C 0.6972(3) 0.8362(4) -0.01847(19) 0.0714(9) Uani 1 1 d . 0
C4 C 0.5856(3) 0.5904(3) 0.3113(2) 0.0701(9) Uani 1 1 d . 0
H4A H 0.5223 0.5640 0.2867 0.084 Uiso 1 1 calc R 0
C5 C 1.3160(4) 0.9658(4) 0.5161(2) 0.0742(10) Uani 1 1 d . 0
C6 C 0.5540(3) 0.6886(3) 0.3593(2) 0.0690(9) Uani 1 1 d . 0
C7 C 1.5212(3) 0.9097(4) 0.1829(2) 0.0685(9) Uani 1 1 d . 0
C8 C 1.5034(3) 1.0050(4) 0.2327(2) 0.0685(9) Uani 1 1 d . 0
C9 C 0.6717(3) 0.7298(4) 0.0045(2) 0.0756(11) Uani 1 1 d . 0
C10 C 1.4206(3) 0.8644(3) 0.16407(19) 0.0571(7) Uani 1 1 d . 0
C11 C 0.7478(3) 0.6475(4) 0.0643(2) 0.0693(9) Uani 1 1 d . 0
C12 C 0.7109(3) 0.5309(3) 0.29934(18) 0.0582(7) Uani 1 1 d . 0
C13 C 1.2966(3) 0.7348(3) 0.55363(17) 0.0516(6) Uani 1 1 d . 0
C14 C 1.2089(3) 0.9368(3) 0.49185(18) 0.0537(7) Uani 1 1 d . 0
C15 C 0.8446(3) 0.5691(3) 0.82674(18) 0.0624(8) Uani 1 1 d . 0
C16 C 1.3843(3) 1.0573(3) 0.2651(2) 0.0610(7) Uani 1 1 d . 0
C17 C 0.7352(3) 0.4793(3) 0.62158(18) 0.0532(6) Uani 1 1 d . 0
C18 C 0.6478(2) 0.7282(3) 0.39666(18) 0.0502(6) Uani 1 1 d . 0
C19 C 1.0673(3) 0.8664(3) 0.76090(17) 0.0505(6) Uani 1 1 d . 0
C20 C 1.0215(3) 0.7952(3) 0.82100(17) 0.0537(7) Uani 1 1 d . 0
C21 C 0.8496(3) 0.6733(3) 0.10276(17) 0.0531(7) Uani 1 1 d . 0
C22 C 0.9095(3) 0.6411(3) 0.85396(18) 0.0627(8) Uani 1 1 d . 0
C23 C 0.7995(3) 0.8627(3) 0.01878(17) 0.0553(7) Uani 1 1 d . 0
C24 C 1.2850(3) 1.0115(2) 0.24917(17) 0.0489(6) Uani 1 1 d . 0
C25 C 0.8045(3) 0.5695(2) 0.33643(17) 0.0462(6) Uani 1 1 d . 0
C26 C 0.8227(3) 0.5614(2) 0.73577(16) 0.0488(6) Uani 1 1 d . 0
C27 C 1.0057(2) 0.7708(2) 0.63972(14) 0.0372(5) Uani 1 1 d . 0
C28 C 0.7522(3) 0.4883(3) 0.70883(18) 0.0533(6) Uani 1 1 d . 0
C29 C 0.7738(2) 0.6684(2) 0.38666(14) 0.0367(5) Uani 1 1 d . 0
C30 C 0.7862(3) 0.5457(2) 0.55897(17) 0.0495(6) Uani 1 1 d . 0
C31 C 0.8762(2) 0.7815(2) 0.07998(14) 0.0433(5) Uani 1 1 d . 0
C32 C 1.3014(2) 0.9155(2) 0.19767(15) 0.0429(5) Uani 1 1 d . 0
C33 C 1.0586(2) 0.8550(2) 0.67199(16) 0.0446(6) Uani 1 1 d . 0
C34 C 0.9229(2) 0.7733(2) 0.27403(14) 0.0377(5) Uani 1 1 d . 0
C35 C 0.9612(2) 0.7139(2) 0.79230(15) 0.0467(6) Uani 1 1 d . 0
C36 C 0.8518(2) 0.6255(2) 0.58132(15) 0.0376(5) Uani 1 1 d . 0
C37 C 0.9859(2) 0.8111(2) 0.11943(15) 0.0419(5) Uani 1 1 d . 0
C38 C 0.8749(2) 0.6305(2) 0.67179(15) 0.0386(5) Uani 1 1 d . 0
C39 C 1.1914(2) 0.8719(2) 0.17512(15) 0.0409(5) Uani 1 1 d . 0
C40 C 1.1979(2) 0.8205(2) 0.51167(14) 0.0383(5) Uani 1 1 d . 0
C41 C 1.0817(2) 0.78865(19) 0.48521(14) 0.0353(5) Uani 1 1 d . 0
C42 C 0.8776(2) 0.7090(2) 0.42589(14) 0.0353(5) Uani 1 1 d . 0
C43 C 0.9473(2) 0.7050(2) 0.70138(14) 0.0382(5) Uani 1 1 d . 0
C44 C 1.0001(2) 0.75307(19) 0.54578(14) 0.0347(5) Uani 1 1 d . 0
C45 C 1.0040(2) 0.8062(2) 0.21234(14) 0.0377(5) Uani 1 1 d . 0
C46 C 0.9069(2) 0.69695(19) 0.51488(14) 0.0347(5) Uani 1 1 d . 0
C47 C 1.0591(2) 0.79139(19) 0.39365(14) 0.0348(5) Uani 1 1 d . 0
C48 C 1.1396(2) 0.8261(2) 0.33056(14) 0.0369(5) Uani 1 1 d . 0
C49 C 1.1136(2) 0.8341(2) 0.24204(14) 0.0365(5) Uani 1 1 d . 0
C50 C 0.9504(2) 0.7603(2) 0.36367(14) 0.0352(5) Uani 1 1 d . 0
N1 N 1.1685(2) 0.8735(2) 0.09173(13) 0.0517(6) Uani 1 1 d . 0
N2 N 1.0655(2) 0.8394(2) 0.06247(14) 0.0522(6) Uani 1 1 d . 0
Cl1 Cl 1.3643(2) 0.61105(16) 1.02340(15) 0.1574(8) Uani 1 1 d . 0
Cl2 Cl 1.4010(2) 0.6930(2) 0.84514(13) 0.1698(9) Uani 1 1 d . 0
C51 C 1.3228(5) 0.7327(8) 0.9393(4) 0.147(3) Uani 1 1 d . 2
H34 H 0.846(3) 0.758(3) 0.254(2) 0.061(9) Uiso 1 1 d . 0
H48 H 1.213(3) 0.843(3) 0.3525(19) 0.052(8) Uiso 1 1 d . 0
H20 H 1.020(3) 0.809(3) 0.886(2) 0.061(9) Uiso 1 1 d . 0
H17 H 0.687(3) 0.425(3) 0.598(2) 0.061(9) Uiso 1 1 d . 0
H13 H 1.293(3) 0.656(3) 0.568(2) 0.050(8) Uiso 1 1 d . 0
H30 H 0.779(3) 0.533(3) 0.502(2) 0.058(8) Uiso 1 1 d . 0
H19 H 1.103(3) 0.920(3) 0.778(2) 0.060(9) Uiso 1 1 d . 0
H25 H 0.889(4) 0.529(3) 0.331(2) 0.070(10) Uiso 1 1 d . 0
H15 H 0.823(4) 0.520(4) 0.875(3) 0.104(14) Uiso 1 1 d . 0
H21 H 0.902(3) 0.616(3) 0.144(2) 0.050(7) Uiso 1 1 d . 0
H33 H 1.082(3) 0.916(3) 0.633(2) 0.052(8) Uiso 1 1 d . 0
H18 H 0.620(3) 0.796(3) 0.424(2) 0.059(9) Uiso 1 1 d . 0
H23 H 0.809(4) 0.933(4) 0.003(2) 0.074(11) Uiso 1 1 d . 0
H10 H 1.435(3) 0.791(3) 0.127(2) 0.062(9) Uiso 1 1 d . 0
H8 H 1.574(4) 1.039(3) 0.243(2) 0.078(11) Uiso 1 1 d . 0
H24 H 1.205(3) 1.051(3) 0.267(2) 0.054(8) Uiso 1 1 d . 0
H12 H 0.740(3) 0.450(3) 0.265(2) 0.073(10) Uiso 1 1 d . 0
H22 H 0.928(3) 0.639(3) 0.915(2) 0.071(10) Uiso 1 1 d . 0
H9 H 0.608(4) 0.705(4) -0.024(3) 0.089(12) Uiso 1 1 d . 0
H16 H 1.367(3) 1.133(3) 0.295(2) 0.067(9) Uiso 1 1 d . 0
H14 H 1.132(3) 1.005(3) 0.465(2) 0.068(9) Uiso 1 1 d . 0
H1 H 1.478(4) 0.916(4) 0.576(3) 0.101(13) Uiso 1 1 d . 0
H7 H 1.596(4) 0.874(4) 0.160(3) 0.083(12) Uiso 1 1 d . 0
H2 H 1.477(4) 0.696(4) 0.603(3) 0.085(12) Uiso 1 1 d . 0
H11 H 0.733(4) 0.556(4) 0.080(3) 0.100(13) Uiso 1 1 d . 0
H3 H 0.634(4) 0.899(4) -0.063(3) 0.097(13) Uiso 1 1 d . 0
H5 H 1.323(4) 1.050(4) 0.502(2) 0.079(11) Uiso 1 1 d . 0
H28 H 0.721(4) 0.452(3) 0.762(2) 0.080(11) Uiso 1 1 d . 0
H6 H 0.469(4) 0.736(4) 0.371(3) 0.085(12) Uiso 1 1 d . 0

loop_
_atom_site_aniso_label
_atom_site_aniso_U_11
_atom_site_aniso_U_22
_atom_site_aniso_U_33
_atom_site_aniso_U_23
_atom_site_aniso_U_13
_atom_site_aniso_U_12
C1 0.067(2) 0.151(4) 0.067(2) -0.037(2) 0.0092(17) -0.072(3)
C2 0.0455(16) 0.134(3) 0.0553(17) -0.0120(19) -0.0088(13) -0.0213(19)
C3 0.0561(17) 0.116(3) 0.0435(15) -0.0022(16) -0.0078(13) -0.0269(18)
C4 0.069(2) 0.094(2) 0.0662(18) -0.0031(17) -0.0140(15) -0.0552(18)
C5 0.084(2) 0.098(3) 0.0686(19) -0.0305(19) 0.0147(17) -0.066(2)
C6 0.0404(15) 0.085(2) 0.086(2) -0.0024(18) -0.0068(14) -0.0250(15)
C7 0.0441(15) 0.109(3) 0.0603(17) -0.0134(17) 0.0093(13) -0.0332(16)
C8 0.0564(17) 0.101(3) 0.0633(18) -0.0065(17) -0.0042(13) -0.0470(17)
C9 0.0631(19) 0.131(3) 0.0510(16) -0.0218(19) 0.0016(14) -0.054(2)
C10 0.0470(14) 0.0781(19) 0.0514(15) -0.0143(13) 0.0086(11) -0.0238(13)
C11 0.085(2) 0.099(2) 0.0491(15) -0.0233(16) 0.0116(15) -0.062(2)
C12 0.079(2) 0.0636(17) 0.0480(14) -0.0093(12) -0.0018(13) -0.0443(15)
C13 0.0456(13) 0.0682(18) 0.0413(13) -0.0045(12) -0.0021(10) -0.0160(12)
C14 0.0644(16) 0.0561(16) 0.0520(14) -0.0114(12) 0.0043(12) -0.0339(13)
C15 0.080(2) 0.0742(19) 0.0384(14) 0.0030(13) 0.0121(13) -0.0325(16)
C16 0.0627(17) 0.0701(19) 0.0600(17) -0.0087(14) -0.0060(13) -0.0335(15)
C17 0.0625(16) 0.0528(15) 0.0519(14) 0.0007(11) 0.0066(12) -0.0305(13)
C18 0.0409(13) 0.0560(15) 0.0576(15) -0.0098(12) 0.0035(11) -0.0187(11)
C19 0.0498(14) 0.0625(16) 0.0433(13) -0.0184(11) -0.0006(10) -0.0182(12)
C20 0.0533(15) 0.0729(18) 0.0352(12) -0.0149(11) 0.0003(10) -0.0150(13)
C21 0.0655(17) 0.0633(16) 0.0400(13) -0.0082(12) 0.0010(12) -0.0323(14)
C22 0.077(2) 0.081(2) 0.0320(13) -0.0032(13) 0.0071(12) -0.0268(16)
C23 0.0569(16) 0.0733(19) 0.0389(13) 0.0027(12) -0.0013(11) -0.0252(14)
C24 0.0469(14) 0.0535(14) 0.0504(14) -0.0061(11) 0.0021(11) -0.0201(11)
C25 0.0518(14) 0.0472(13) 0.0457(13) -0.0090(10) 0.0029(10) -0.0228(11)
C26 0.0541(14) 0.0517(14) 0.0395(12) 0.0015(10) 0.0100(10) -0.0147(11)
C27 0.0360(11) 0.0413(11) 0.0342(11) -0.0063(9) 0.0015(8) -0.0096(9)
C28 0.0615(16) 0.0530(15) 0.0486(14) 0.0033(11) 0.0137(12) -0.0238(12)
C29 0.0398(11) 0.0431(11) 0.0326(10) -0.0023(8) 0.0007(8) -0.0205(9)
C30 0.0656(16) 0.0510(14) 0.0401(13) -0.0001(10) 0.0012(11) -0.0310(12)
C31 0.0485(13) 0.0586(14) 0.0285(10) -0.0062(9) 0.0025(9) -0.0236(11)
C32 0.0426(12) 0.0544(14) 0.0370(11) 0.0000(10) 0.0031(9) -0.0235(10)
C33 0.0437(12) 0.0510(14) 0.0415(12) -0.0106(10) 0.0017(10) -0.0154(10)
C34 0.0387(11) 0.0437(12) 0.0358(11) -0.0040(9) -0.0015(9) -0.0197(9)
C35 0.0457(13) 0.0580(15) 0.0338(12) -0.0056(10) 0.0037(9) -0.0100(11)
C36 0.0392(11) 0.0387(11) 0.0356(11) -0.0014(8) 0.0045(8) -0.0129(9)
C37 0.0475(13) 0.0487(13) 0.0341(11) -0.0035(9) 0.0014(9) -0.0208(10)
C38 0.0375(11) 0.0395(11) 0.0370(11) -0.0025(9) 0.0059(9) -0.0083(9)
C39 0.0420(12) 0.0470(12) 0.0375(11) -0.0023(9) 0.0037(9) -0.0193(10)
C40 0.0398(11) 0.0496(13) 0.0314(10) -0.0090(9) 0.0021(8) -0.0207(10)
C41 0.0375(11) 0.0369(11) 0.0342(11) -0.0021(8) -0.0019(8) -0.0152(9)
C42 0.0356(10) 0.0385(11) 0.0351(11) -0.0052(8) 0.0019(8) -0.0150(8)
C43 0.0363(11) 0.0423(12) 0.0336(11) -0.0055(9) 0.0042(8) -0.0067(9)
C44 0.0368(11) 0.0361(11) 0.0325(11) -0.0031(8) -0.0015(8) -0.0122(8)
C45 0.0409(11) 0.0403(11) 0.0350(11) -0.0028(9) -0.0005(9) -0.0167(9)
C46 0.0368(11) 0.0361(10) 0.0340(11) -0.0043(8) 0.0028(8) -0.0143(8)
C47 0.0355(11) 0.0379(11) 0.0338(11) -0.0027(8) -0.0009(8) -0.0148(9)
C48 0.0357(11) 0.0421(12) 0.0375(11) -0.0017(9) 0.0000(9) -0.0185(9)
C49 0.0378(11) 0.0388(11) 0.0360(11) -0.0044(8) 0.0037(9) -0.0155(9)
C50 0.0350(10) 0.0391(11) 0.0352(11) -0.0040(8) 0.0010(8) -0.0162(9)
N1 0.0525(12) 0.0762(15) 0.0366(10) -0.0055(10) 0.0055(9) -0.0347(11)
N2 0.0549(12) 0.0749(15) 0.0374(10) -0.0049(10) 0.0028(9) -0.0357(11)
Cl1 0.1731(17) 0.1154(12) 0.203(2) -0.0369(12) 0.0281(14) -0.0660(12)
Cl2 0.1518(15) 0.246(2) 0.1283(13) -0.0748(15) 0.0108(11) -0.0672(15)
C51 0.095(3) 0.224(8) 0.092(3) -0.043(4) -0.013(3) 0.015(4)

loop_
_atom_type_symbol
_atom_type_description
_atom_type_scat_dispersion_real
_atom_type_scat_dispersion_imag
_atom_type_scat_source
C C 0.0181 0.0091 'International Tables Vol C Tables 4.2.6.8 and 6.1.1.4'
H H 0.0000 0.0000 'International Tables Vol C Tables 4.2.6.8 and 6.1.1.4'
N N 0.0311 0.0180 'International Tables Vol C Tables 4.2.6.8 and 6.1.1.4'
O O 0.0492 0.0322 'International Tables Vol C Tables 4.2.6.8 and 6.1.1.4'
Cl Cl 0.3639 0.7018 'International Tables Vol C Tables 4.2.6.8 and 6.1.1.4'

loop_
_geom_angle_atom_site_label_1
_geom_angle_atom_site_label_2
_geom_angle_atom_site_label_3
_geom_angle
C5 C1 C2 120.4(3)
C1 C2 C13 119.9(3)
C9 C3 C23 120.3(3)
C6 C4 C12 120.1(2)
C1 C5 C14 120.3(3)
C4 C6 C18 120.4(3)
C8 C7 C10 120.7(3)
C7 C8 C16 119.9(3)
C3 C9 C11 120.3(3)
C32 C10 C7 119.6(3)
C9 C11 C21 120.0(3)
C4 C12 C25 119.8(3)
C40 C13 C2 119.6(3)
C5 C14 C40 120.2(3)
C22 C15 C26 122.0(3)
C24 C16 C8 120.1(3)
C28 C17 C30 120.1(3)
C29 C18 C6 120.3(3)
C20 C19 C33 120.5(3)
C19 C20 C35 119.8(2)
C11 C21 C31 120.2(3)
C15 C22 C35 120.9(2)
C31 C23 C3 120.2(3)
C16 C24 C32 120.6(3)
C12 C25 C29 120.8(3)
C28 C26 C15 121.2(2)
C28 C26 C38 119.8(2)
C15 C26 C38 119.1(2)
C33 C27 C43 117.3(2)
C33 C27 C44 123.4(2)
C43 C27 C44 119.23(19)
C17 C28 C26 120.4(2)
C18 C29 C25 118.5(2)
C18 C29 C42 121.7(2)
C25 C29 C42 119.7(2)
C36 C30 C17 122.4(2)
C23 C31 C21 119.0(2)
C23 C31 C37 119.6(2)
C21 C31 C37 121.4(2)
C24 C32 C10 119.1(2)
C24 C32 C39 120.4(2)
C10 C32 C39 120.4(2)
C19 C33 C27 122.1(2)
C45 C34 C50 121.8(2)
C20 C35 C43 120.1(2)
C20 C35 C22 120.7(2)
C43 C35 C22 119.2(2)
C30 C36 C38 117.4(2)
C30 C36 C46 122.9(2)
C38 C36 C46 119.5(2)
N2 C37 C45 123.0(2)
N2 C37 C31 114.7(2)
C45 C37 C31 122.2(2)
C36 C38 C43 121.7(2)
C36 C38 C26 119.7(2)
C43 C38 C26 118.6(2)
N1 C39 C49 122.8(2)
N1 C39 C32 115.6(2)
C49 C39 C32 121.7(2)
C13 C40 C14 119.5(2)
C13 C40 C41 120.1(2)
C14 C40 C41 120.4(2)
C44 C41 C47 120.45(19)
C44 C41 C40 122.93(19)
C47 C41 C40 116.58(19)
C46 C42 C50 120.59(19)
C46 C42 C29 124.61(19)
C50 C42 C29 114.79(18)
C35 C43 C27 119.6(2)
C35 C43 C38 120.1(2)
C27 C43 C38 120.30(19)
C41 C44 C46 118.98(19)
C41 C44 C27 121.81(19)
C46 C44 C27 119.21(19)
C34 C45 C49 118.86(19)
C34 C45 C37 124.1(2)
C49 C45 C37 117.0(2)
C42 C46 C44 119.06(19)
C42 C46 C36 123.61(19)
C44 C46 C36 117.29(19)
C48 C47 C41 122.07(19)
C48 C47 C50 118.36(19)
C41 C47 C50 119.56(19)
C49 C48 C47 121.65(19)
C48 C49 C45 120.0(2)
C48 C49 C39 123.7(2)
C45 C49 C39 116.29(19)
C34 C50 C47 119.12(19)
C34 C50 C42 121.67(19)
C47 C50 C42 119.07(19)
C39 N1 N2 121.0(2)
C37 N2 N1 119.7(2)
Cl2 C51 Cl1 110.9(4)

loop_
_geom_bond_atom_site_label_1
_geom_bond_atom_site_label_2
_geom_bond_distance
C1 C5 1.364(6)
C1 C2 1.383(7)
C2 C13 1.399(4)
C3 C9 1.365(6)
C3 C23 1.386(4)
C4 C6 1.370(5)
C4 C12 1.374(5)
C5 C14 1.374(4)
C6 C18 1.388(4)
C7 C8 1.366(5)
C7 C10 1.393(4)
C8 C16 1.384(5)
C9 C11 1.375(6)
C10 C32 1.390(4)
C11 C21 1.387(4)
C12 C25 1.379(4)
C13 C40 1.377(4)
C14 C40 1.402(4)
C15 C22 1.336(4)
C15 C26 1.432(4)
C16 C24 1.375(4)
C17 C28 1.369(4)
C17 C30 1.394(4)
C18 C29 1.378(4)
C19 C20 1.374(4)
C19 C33 1.387(3)
C20 C35 1.398(4)
C21 C31 1.389(4)
C22 C35 1.436(4)
C23 C31 1.385(4)
C24 C32 1.390(4)
C25 C29 1.398(3)
C26 C28 1.390(4)
C26 C38 1.433(3)
C27 C33 1.396(3)
C27 C43 1.427(3)
C27 C44 1.475(3)
C29 C42 1.500(3)
C30 C36 1.390(3)
C31 C37 1.491(3)
C32 C39 1.490(3)
C34 C45 1.395(3)
C34 C50 1.397(3)
C35 C43 1.419(3)
C36 C38 1.422(3)
C36 C46 1.492(3)
C37 N2 1.316(3)
C37 C45 1.434(3)
C38 C43 1.433(3)
C39 N1 1.304(3)
C39 C49 1.446(3)
C40 C41 1.496(3)
C41 C44 1.400(3)
C41 C47 1.425(3)
C42 C46 1.392(3)
C42 C50 1.437(3)
C44 C46 1.463(3)
C45 C49 1.422(3)
C47 C48 1.413(3)
C47 C50 1.432(3)
C48 C49 1.381(3)
N1 N2 1.390(3)
Cl1 C51 1.800(8)
Cl2 C51 1.699(6)
